data_2015921
loop_
_publ_author_name
'Lorbach, Andreas'
'Lerner, Hans-Wolfram'
'Bolte, Michael'

_publ_section_title
;
 A twinned triclinic polymorph of
 dibromidotetrakis(tetrahydrofuran-\k<i>O</i>)magnesium(II)
;
_journal_coeditor_code SK3104
_journal_issue 4
_journal_name_full 'Acta Crystallographica Section C'
_journal_page_first m174
_journal_page_last m176
_journal_paper_doi 10.1107/S0108270107010694
_journal_volume 63
_journal_year 2007
_chemical_formula_iupac '[Mg Br2 (C4 H8 O)4]'
_chemical_formula_moiety 'C16 H32 Br2 Mg O4'
_chemical_formula_sum 'C16 H32 Br2 Mg O4'
_chemical_formula_weight 472.55
_chemical_name_systematic
;
dibromidotetrakis(tetrahydrofuran-\kO)magnesium
;
_space_group_IT_number 2
_symmetry_cell_setting triclinic
_symmetry_space_group_name_Hall '-P 1'
_symmetry_space_group_name_H-M 'P -1'
_atom_sites_solution_hydrogens geom
_atom_sites_solution_primary direct
_atom_sites_solution_secondary difmap
_audit_creation_method SHELXL97
_cell_angle_alpha 80.501(9)
_cell_angle_beta 85.131(11)
_cell_angle_gamma 85.190(11)
_cell_formula_units_Z 4
_cell_length_a 8.6620(9)
_cell_length_b 15.6820(12)
_cell_length_c 15.6910(13)
_cell_measurement_reflns_used 4198
_cell_measurement_temperature 173(2)
_cell_measurement_theta_max 24.6
_cell_measurement_theta_min 4.9
_cell_volume 2089.3(3)
_computing_cell_refinement X-AREA
_computing_data_collection 'X-AREA (Stoe & Cie, 2001)'
_computing_data_reduction X-AREA
_computing_molecular_graphics 'XP in SHELXTL-Plus (Sheldrick, 1991)'
_computing_publication_material SHELXL97
_computing_structure_refinement 'SHELXL97 (Sheldrick, 1997)'
_computing_structure_solution 'SHELXS97 (Sheldrick, 1997)'
_diffrn_ambient_temperature 173(2)
_diffrn_measured_fraction_theta_full 0.994
_diffrn_measured_fraction_theta_max 0.994
_diffrn_measurement_device_type 'Stoe IPDSII two-circle'
_diffrn_measurement_method \w
_diffrn_radiation_monochromator graphite
_diffrn_radiation_source 'fine-focus sealed tube'
_diffrn_radiation_type MoK\a
_diffrn_radiation_wavelength 0.71073
_diffrn_reflns_av_R_equivalents 0.0804
_diffrn_reflns_av_sigmaI/netI 0.0744
_diffrn_reflns_limit_h_max 10
_diffrn_reflns_limit_h_min -10
_diffrn_reflns_limit_k_max 18
_diffrn_reflns_limit_k_min -18
_diffrn_reflns_limit_l_max 18
_diffrn_reflns_limit_l_min -18
_diffrn_reflns_number 22055
_diffrn_reflns_theta_full 25.00
_diffrn_reflns_theta_max 25.03
_diffrn_reflns_theta_min 2.37
_diffrn_standards_number 0
_exptl_absorpt_coefficient_mu 3.925
_exptl_absorpt_correction_T_max 0.4195
_exptl_absorpt_correction_T_min 0.3419
_exptl_absorpt_correction_type multi-scan
_exptl_absorpt_process_details '(MULABS; Spek, 2003; Blessing, 1995)'
_exptl_crystal_colour colourless
_exptl_crystal_density_diffrn 1.502
_exptl_crystal_density_method 'not measured'
_exptl_crystal_description block
_exptl_crystal_F_000 968
_exptl_crystal_size_max 0.27
_exptl_crystal_size_mid 0.26
_exptl_crystal_size_min 0.24
_refine_diff_density_max 0.973
_refine_diff_density_min -1.108
_refine_ls_extinction_method none
_refine_ls_goodness_of_fit_ref 1.438
_refine_ls_hydrogen_treatment constr
_refine_ls_matrix_type full
_refine_ls_number_parameters 416
_refine_ls_number_reflns 7347
_refine_ls_number_restraints 0
_refine_ls_restrained_S_all 1.438
_refine_ls_R_factor_all 0.1163
_refine_ls_R_factor_gt 0.0872
_refine_ls_shift/su_max 0.000
_refine_ls_shift/su_mean 0.000
_refine_ls_structure_factor_coef Fsqd
_refine_ls_weighting_details 'calc w = 1/[\s^2^(Fo^2^)+(0.091P)^2^] where P=(Fo^2^+2Fc^2^)/3'
_refine_ls_weighting_scheme calc
_refine_ls_wR_factor_gt 0.2211
_refine_ls_wR_factor_ref 0.2321
_reflns_number_gt 4969
_reflns_number_total 7347
_reflns_threshold_expression I>2\s(I)
_cod_data_source_file sk3104.cif
_cod_data_source_block I
_cod_database_code 2015921
_cod_database_fobs_code 2015921

loop_
_symmetry_equiv_pos_as_xyz
'x, y, z'
'-x, -y, -z'

loop_
_atom_site_type_symbol
_atom_site_label
_atom_site_fract_x
_atom_site_fract_y
_atom_site_fract_z
_atom_site_U_iso_or_equiv
_atom_site_adp_type
_atom_site_calc_flag
_atom_site_refinement_flags
_atom_site_occupancy
Mg Mg1 0.5332(4) 0.2517(2) 0.2364(2) 0.0296(7) Uani d . 1
Br Br1 0.6760(2) 0.30828(12) 0.35037(11) 0.0764(5) Uani d . 1
Br Br2 0.3991(2) 0.18541(12) 0.12361(11) 0.0814(5) Uani d . 1
O O11 0.6456(9) 0.3393(4) 0.1393(4) 0.0357(18) Uani d . 1
C C12 0.6953(17) 0.3213(9) 0.0507(7) 0.052(3) Uani d . 1
H H12A 0.7575 0.2651 0.0529 0.062 Uiso calc R 1
H H12B 0.6044 0.3202 0.0168 0.062 Uiso calc R 1
C C13 0.7913(17) 0.3950(9) 0.0124(7) 0.054(3) Uani d . 1
H H13A 0.7815 0.4096 -0.0508 0.065 Uiso calc R 1
H H13B 0.9022 0.3798 0.0228 0.065 Uiso calc R 1
C C14 0.7277(14) 0.4717(7) 0.0580(6) 0.040(3) Uani d . 1
H H14A 0.8084 0.5128 0.0582 0.049 Uiso calc R 1
H H14B 0.6367 0.5030 0.0300 0.049 Uiso calc R 1
C C15 0.6833(14) 0.4284(7) 0.1472(7) 0.038(3) Uani d . 1
H H15A 0.7703 0.4261 0.1848 0.045 Uiso calc R 1
H H15B 0.5920 0.4603 0.1725 0.045 Uiso calc R 1
O O21 0.3520(9) 0.3500(5) 0.2357(4) 0.0377(17) Uani d . 1
C C22 0.2829(15) 0.3863(8) 0.3087(8) 0.048(3) Uani d . 1
H H22A 0.3423 0.4343 0.3195 0.058 Uiso calc R 1
H H22B 0.2793 0.3418 0.3613 0.058 Uiso calc R 1
C C23 0.1132(16) 0.4209(11) 0.2837(11) 0.070(4) Uani d . 1
H H23A 0.0340 0.3845 0.3173 0.084 Uiso calc R 1
H H23B 0.0898 0.4818 0.2928 0.084 Uiso calc R 1
C C24 0.1223(15) 0.4132(10) 0.1885(10) 0.066(4) Uani d . 1
H H24A 0.0634 0.3642 0.1798 0.079 Uiso calc R 1
H H24B 0.0767 0.4670 0.1549 0.079 Uiso calc R 1
C C25 0.2757(17) 0.3993(9) 0.1611(8) 0.056(4) Uani d . 1
H H25A 0.3231 0.4552 0.1417 0.067 Uiso calc R 1
H H25B 0.2858 0.3661 0.1122 0.067 Uiso calc R 1
O O31 0.4001(9) 0.1769(5) 0.3345(5) 0.044(2) Uani d . 1
C C32 0.2360(15) 0.1651(9) 0.3349(8) 0.054(3) Uani d . 1
H H32A 0.2006 0.1781 0.2755 0.065 Uiso calc R 1
H H32B 0.1736 0.2029 0.3716 0.065 Uiso calc R 1
C C33 0.2233(16) 0.0732(10) 0.3712(10) 0.071(5) Uani d . 1
H H33A 0.2431 0.0366 0.3252 0.085 Uiso calc R 1
H H33B 0.1185 0.0637 0.3999 0.085 Uiso calc R 1
C C34 0.3472(15) 0.0520(9) 0.4371(7) 0.049(3) Uani d . 1
H H34A 0.4048 -0.0044 0.4317 0.059 Uiso calc R 1
H H34B 0.2994 0.0495 0.4970 0.059 Uiso calc R 1
C C35 0.4570(16) 0.1277(8) 0.4140(7) 0.048(3) Uani d . 1
H H35A 0.4496 0.1637 0.4605 0.058 Uiso calc R 1
H H35B 0.5663 0.1052 0.4045 0.058 Uiso calc R 1
O O41 0.7155(9) 0.1549(5) 0.2299(6) 0.045(2) Uani d . 1
C C42 0.7011(19) 0.0643(9) 0.2230(15) 0.086(6) Uani d . 1
H H42A 0.6659 0.0324 0.2802 0.103 Uiso calc R 1
H H42B 0.6226 0.0606 0.1817 0.103 Uiso calc R 1
C C43 0.8473(17) 0.0257(11) 0.1938(12) 0.073(4) Uani d . 1
H H43A 0.8398 0.0043 0.1385 0.088 Uiso calc R 1
H H43B 0.8841 -0.0231 0.2375 0.088 Uiso calc R 1
C C44 0.9561(17) 0.0995(10) 0.1817(10) 0.065(4) Uani d . 1
H H44A 1.0562 0.0782 0.2065 0.078 Uiso calc R 1
H H44B 0.9771 0.1211 0.1192 0.078 Uiso calc R 1
C C45 0.8842(14) 0.1679(10) 0.2244(11) 0.062(4) Uani d . 1
H H45A 0.9062 0.2252 0.1905 0.074 Uiso calc R 1
H H45B 0.9217 0.1639 0.2829 0.074 Uiso calc R 1
Mg Mg2 0.5228(4) 0.2559(2) 0.7201(2) 0.0301(7) Uani d . 1
Br Br3 0.6589(2) 0.36779(12) 0.78819(11) 0.0789(5) Uani d . 1
Br Br4 0.3830(2) 0.14575(11) 0.65671(10) 0.0769(5) Uani d . 1
O O51 0.7160(9) 0.2453(5) 0.6326(5) 0.0393(17) Uani d . 1
C C52 0.8120(18) 0.3176(9) 0.5852(9) 0.066(4) Uani d . 1
H H52A 0.7535 0.3548 0.5397 0.080 Uiso calc R 1
H H52B 0.8434 0.3540 0.6258 0.080 Uiso calc R 1
C C53 0.9457(16) 0.2716(11) 0.5475(9) 0.064(4) Uani d . 1
H H53A 0.9604 0.2944 0.4849 0.077 Uiso calc R 1
H H53B 1.0398 0.2815 0.5752 0.077 Uiso calc R 1
C C54 0.926(2) 0.1817(12) 0.5590(14) 0.093(6) Uani d . 1
H H54A 0.9982 0.1500 0.6011 0.112 Uiso calc R 1
H H54B 0.9496 0.1599 0.5032 0.112 Uiso calc R 1
C C55 0.7649(16) 0.1683(9) 0.5912(11) 0.062(4) Uani d . 1
H H55A 0.7583 0.1143 0.6337 0.075 Uiso calc R 1
H H55B 0.6998 0.1652 0.5430 0.075 Uiso calc R 1
O O61 0.4165(9) 0.3611(4) 0.6352(4) 0.0327(16) Uani d . 1
C C62 0.3537(14) 0.4428(7) 0.6605(7) 0.041(3) Uani d . 1
H H62A 0.4336 0.4856 0.6512 0.049 Uiso calc R 1
H H62B 0.3147 0.4345 0.7223 0.049 Uiso calc R 1
C C63 0.2198(14) 0.4728(7) 0.6014(7) 0.036(2) Uani d . 1
H H63A 0.1985 0.5365 0.5937 0.044 Uiso calc R 1
H H63B 0.1235 0.4446 0.6246 0.044 Uiso calc R 1
C C64 0.2855(15) 0.4425(8) 0.5159(7) 0.045(3) Uani d . 1
H H64A 0.2005 0.4330 0.4808 0.054 Uiso calc R 1
H H64B 0.3524 0.4856 0.4813 0.054 Uiso calc R 1
C C65 0.3784(14) 0.3587(7) 0.5445(6) 0.036(2) Uani d . 1
H H65A 0.3170 0.3086 0.5427 0.043 Uiso calc R 1
H H65B 0.4747 0.3537 0.5063 0.043 Uiso calc R 1
O O71 0.3342(9) 0.2648(5) 0.8119(4) 0.0338(16) Uani d . 1
C C72 0.1750(13) 0.2644(8) 0.7925(7) 0.040(3) Uani d . 1
H H72A 0.1438 0.2043 0.7979 0.049 Uiso calc R 1
H H72B 0.1592 0.2946 0.7329 0.049 Uiso calc R 1
C C73 0.0807(16) 0.3131(11) 0.8604(9) 0.064(4) Uani d . 1
H H73A -0.0284 0.2972 0.8698 0.077 Uiso calc R 1
H H73B 0.0830 0.3768 0.8443 0.077 Uiso calc R 1
C C74 0.1756(16) 0.2773(10) 0.9409(8) 0.056(4) Uani d . 1
H H74A 0.1581 0.3156 0.9856 0.067 Uiso calc R 1
H H74B 0.1484 0.2181 0.9670 0.067 Uiso calc R 1
C C75 0.3388(14) 0.2772(10) 0.9025(7) 0.049(3) Uani d . 1
H H75A 0.3828 0.3328 0.9053 0.059 Uiso calc R 1
H H75B 0.4039 0.2296 0.9344 0.059 Uiso calc R 1
O O81 0.6313(9) 0.1544(5) 0.8070(5) 0.0426(19) Uani d . 1
C C82 0.7997(16) 0.1451(9) 0.8194(8) 0.057(3) Uani d . 1
H H82A 0.8458 0.2019 0.8079 0.068 Uiso calc R 1
H H82B 0.8562 0.1059 0.7820 0.068 Uiso calc R 1
C C83 0.7995(19) 0.1045(12) 0.9175(10) 0.072(4) Uani d . 1
H H83A 0.8939 0.0654 0.9286 0.087 Uiso calc R 1
H H83B 0.7955 0.1504 0.9542 0.087 Uiso calc R 1
C C84 0.6566(17) 0.0549(9) 0.9359(8) 0.058(4) Uani d . 1
H H84A 0.5915 0.0738 0.9852 0.069 Uiso calc R 1
H H84B 0.6853 -0.0079 0.9505 0.069 Uiso calc R 1
C C85 0.5681(15) 0.0737(8) 0.8536(8) 0.045(3) Uani d . 1
H H85A 0.5885 0.0260 0.8190 0.054 Uiso calc R 1
H H85B 0.4549 0.0822 0.8677 0.054 Uiso calc R 1

loop_
_atom_site_aniso_label
_atom_site_aniso_U_11
_atom_site_aniso_U_22
_atom_site_aniso_U_33
_atom_site_aniso_U_12
_atom_site_aniso_U_13
_atom_site_aniso_U_23
Mg1 0.0284(18) 0.0293(15) 0.0315(16) -0.0046(14) -0.0093(14) -0.0008(13)
Br1 0.0900(13) 0.0755(10) 0.0665(9) -0.0170(10) -0.0161(9) -0.0089(8)
Br2 0.0984(14) 0.0770(11) 0.0730(10) -0.0118(10) -0.0194(10) -0.0150(9)
O11 0.056(5) 0.029(4) 0.025(3) -0.014(3) 0.007(3) -0.013(3)
C12 0.071(9) 0.056(7) 0.033(6) -0.010(7) 0.008(6) -0.023(5)
C13 0.063(9) 0.065(8) 0.030(5) -0.010(7) 0.022(6) -0.002(5)
C14 0.044(7) 0.046(6) 0.031(5) -0.017(5) -0.003(5) 0.003(5)
C15 0.044(7) 0.042(6) 0.031(5) -0.006(5) 0.000(5) -0.013(4)
O21 0.045(5) 0.044(4) 0.023(3) 0.006(4) -0.013(3) -0.001(3)
C22 0.042(7) 0.056(7) 0.049(7) -0.003(6) 0.007(6) -0.020(6)
C23 0.028(7) 0.085(11) 0.090(11) -0.009(7) 0.016(7) -0.003(8)
C24 0.029(8) 0.078(10) 0.087(10) -0.003(7) -0.027(7) 0.011(8)
C25 0.067(10) 0.051(7) 0.048(7) 0.021(7) -0.031(7) -0.005(6)
O31 0.038(5) 0.048(4) 0.045(4) -0.015(4) -0.028(4) 0.015(3)
C32 0.045(8) 0.062(8) 0.052(7) -0.007(6) -0.015(6) 0.011(6)
C33 0.039(8) 0.085(10) 0.084(10) -0.036(7) -0.027(7) 0.027(8)
C34 0.049(7) 0.059(7) 0.035(6) -0.008(6) -0.006(5) 0.014(5)
C35 0.059(8) 0.050(7) 0.032(5) -0.018(6) -0.022(6) 0.021(5)
O41 0.032(4) 0.029(4) 0.078(6) -0.010(3) -0.013(4) -0.011(4)
C42 0.057(10) 0.030(7) 0.174(18) -0.012(7) -0.024(11) -0.015(9)
C43 0.048(9) 0.066(9) 0.112(13) 0.000(7) 0.004(9) -0.039(9)
C44 0.048(8) 0.079(10) 0.078(9) -0.010(7) -0.008(7) -0.035(8)
C45 0.023(7) 0.062(9) 0.104(11) -0.005(6) -0.011(7) -0.019(8)
Mg2 0.0278(18) 0.0307(16) 0.0346(17) -0.0082(14) -0.0073(15) -0.0076(14)
Br3 0.0824(13) 0.0756(11) 0.0841(11) -0.0163(9) -0.0171(10) -0.0177(8)
Br4 0.0883(13) 0.0726(10) 0.0722(10) -0.0186(9) -0.0028(9) -0.0139(8)
O51 0.039(5) 0.033(4) 0.048(4) -0.013(3) 0.004(4) -0.008(3)
C52 0.071(10) 0.061(8) 0.065(8) -0.040(8) 0.009(8) 0.009(7)
C53 0.041(8) 0.089(11) 0.059(8) -0.025(7) 0.020(6) -0.007(7)
C54 0.071(12) 0.086(12) 0.124(15) -0.015(10) 0.048(11) -0.041(11)
C55 0.041(8) 0.051(8) 0.096(11) -0.014(6) 0.019(7) -0.020(7)
O61 0.041(4) 0.032(4) 0.028(3) 0.001(3) -0.007(3) -0.012(3)
C62 0.049(7) 0.036(6) 0.040(6) -0.005(5) 0.001(5) -0.012(5)
C63 0.040(6) 0.031(5) 0.040(6) 0.003(5) -0.001(5) -0.015(4)
C64 0.056(8) 0.049(7) 0.029(5) 0.005(6) -0.001(5) -0.005(5)
C65 0.047(7) 0.040(6) 0.023(5) -0.001(5) -0.018(5) -0.008(4)
O71 0.032(4) 0.050(4) 0.020(3) 0.000(3) -0.009(3) -0.007(3)
C72 0.037(7) 0.059(7) 0.033(5) -0.013(5) -0.006(5) -0.025(5)
C73 0.034(7) 0.101(11) 0.070(8) -0.013(7) -0.013(7) -0.037(8)
C74 0.058(9) 0.078(9) 0.038(6) -0.014(7) 0.006(6) -0.027(6)
C75 0.028(6) 0.087(9) 0.036(6) -0.002(6) -0.006(5) -0.015(6)
O81 0.033(4) 0.042(4) 0.054(4) -0.020(4) -0.016(4) 0.007(4)
C82 0.046(8) 0.066(8) 0.054(7) -0.008(6) -0.007(6) 0.009(6)
C83 0.058(10) 0.099(12) 0.071(9) 0.001(9) -0.012(8) -0.045(9)
C84 0.061(9) 0.061(8) 0.044(7) -0.009(7) 0.001(6) 0.013(6)
C85 0.047(8) 0.043(6) 0.048(6) -0.023(6) -0.006(6) -0.003(5)

loop_
_atom_type_symbol
_atom_type_description
_atom_type_scat_dispersion_real
_atom_type_scat_dispersion_imag
_atom_type_scat_source
C C 0.0033 0.0016 'International Tables Vol C Tables 4.2.6.8 and 6.1.1.4'
H H 0.0000 0.0000 'International Tables Vol C Tables 4.2.6.8 and 6.1.1.4'
Br Br -0.2901 2.4595 'International Tables Vol C Tables 4.2.6.8 and 6.1.1.4'
Mg Mg 0.0486 0.0363 'International Tables Vol C Tables 4.2.6.8 and 6.1.1.4'
O O 0.0106 0.0060 'International Tables Vol C Tables 4.2.6.8 and 6.1.1.4'

loop_
_geom_angle_atom_site_label_1
_geom_angle_atom_site_label_2
_geom_angle_atom_site_label_3
_geom_angle
O31 Mg1 O41 94.6(3)
O31 Mg1 O21 87.7(3)
O41 Mg1 O21 177.0(4)
O31 Mg1 O11 172.9(4)
O41 Mg1 O11 92.5(3)
O21 Mg1 O11 85.3(3)
O31 Mg1 Br1 90.6(2)
O41 Mg1 Br1 88.4(2)
O21 Mg1 Br1 93.5(2)
O11 Mg1 Br1 89.1(2)
O31 Mg1 Br2 88.4(2)
O41 Mg1 Br2 88.3(2)
O21 Mg1 Br2 89.8(2)
O11 Mg1 Br2 92.3(2)
Br1 Mg1 Br2 176.43(16)
C15 O11 C12 109.7(8)
C15 O11 Mg1 126.1(6)
C12 O11 Mg1 124.2(6)
C13 C12 O11 103.9(9)
C13 C12 H12A 111.0
O11 C12 H12A 111.0
C13 C12 H12B 111.0
O11 C12 H12B 111.0
H12A C12 H12B 109.0
C12 C13 C14 105.8(9)
C12 C13 H13A 110.6
C14 C13 H13A 110.6
C12 C13 H13B 110.6
C14 C13 H13B 110.6
H13A C13 H13B 108.7
C15 C14 C13 102.6(9)
C15 C14 H14A 111.3
C13 C14 H14A 111.3
C15 C14 H14B 111.3
C13 C14 H14B 111.3
H14A C14 H14B 109.2
O11 C15 C14 106.3(8)
O11 C15 H15A 110.5
C14 C15 H15A 110.5
O11 C15 H15B 110.5
C14 C15 H15B 110.5
H15A C15 H15B 108.7
C22 O21 C25 105.1(9)
C22 O21 Mg1 126.6(7)
C25 O21 Mg1 128.2(7)
O21 C22 C23 105.0(10)
O21 C22 H22A 110.7
C23 C22 H22A 110.7
O21 C22 H22B 110.7
C23 C22 H22B 110.7
H22A C22 H22B 108.8
C24 C23 C22 101.6(11)
C24 C23 H23A 111.5
C22 C23 H23A 111.5
C24 C23 H23B 111.5
C22 C23 H23B 111.5
H23A C23 H23B 109.3
C25 C24 C23 108.2(11)
C25 C24 H24A 110.1
C23 C24 H24A 110.1
C25 C24 H24B 110.1
C23 C24 H24B 110.1
H24A C24 H24B 108.4
C24 C25 O21 106.3(12)
C24 C25 H25A 110.5
O21 C25 H25A 110.5
C24 C25 H25B 110.5
O21 C25 H25B 110.5
H25A C25 H25B 108.7
C32 O31 C35 108.1(8)
C32 O31 Mg1 126.1(6)
C35 O31 Mg1 125.8(7)
O31 C32 C33 103.9(10)
O31 C32 H32A 111.0
C33 C32 H32A 111.0
O31 C32 H32B 111.0
C33 C32 H32B 111.0
H32A C32 H32B 109.0
C32 C33 C34 105.2(10)
C32 C33 H33A 110.7
C34 C33 H33A 110.7
C32 C33 H33B 110.7
C34 C33 H33B 110.7
H33A C33 H33B 108.8
C33 C34 C35 104.6(9)
C33 C34 H34A 110.8
C35 C34 H34A 110.8
C33 C34 H34B 110.8
C35 C34 H34B 110.8
H34A C34 H34B 108.9
O31 C35 C34 103.7(8)
O31 C35 H35A 111.0
C34 C35 H35A 111.0
O31 C35 H35B 111.0
C34 C35 H35B 111.0
H35A C35 H35B 109.0
C42 O41 C45 107.0(10)
C42 O41 Mg1 126.7(8)
C45 O41 Mg1 126.1(7)
C43 C42 O41 110.1(12)
C43 C42 H42A 109.6
O41 C42 H42A 109.6
C43 C42 H42B 109.6
O41 C42 H42B 109.6
H42A C42 H42B 108.1
C42 C43 C44 104.0(12)
C42 C43 H43A 111.0
C44 C43 H43A 111.0
C42 C43 H43B 111.0
C44 C43 H43B 111.0
H43A C43 H43B 109.0
C45 C44 C43 108.9(12)
C45 C44 H44A 109.9
C43 C44 H44A 109.9
C45 C44 H44B 109.9
C43 C44 H44B 109.9
H44A C44 H44B 108.3
C44 C45 O41 104.6(10)
C44 C45 H45A 110.8
O41 C45 H45A 110.8
C44 C45 H45B 110.8
O41 C45 H45B 110.8
H45A C45 H45B 108.9
O51 Mg2 O71 177.8(3)
O51 Mg2 O81 88.2(3)
O71 Mg2 O81 89.8(3)
O51 Mg2 O61 92.1(3)
O71 Mg2 O61 89.9(3)
O81 Mg2 O61 178.0(3)
O51 Mg2 Br4 91.9(2)
O71 Mg2 Br4 89.1(2)
O81 Mg2 Br4 90.7(2)
O61 Mg2 Br4 91.3(2)
O51 Mg2 Br3 89.7(2)
O71 Mg2 Br3 89.3(2)
O81 Mg2 Br3 89.1(2)
O61 Mg2 Br3 89.0(2)
Br4 Mg2 Br3 178.38(17)
C52 O51 C55 106.2(9)
C52 O51 Mg2 127.6(8)
C55 O51 Mg2 125.2(7)
C53 C52 O51 103.3(11)
C53 C52 H52A 111.1
O51 C52 H52A 111.1
C53 C52 H52B 111.1
O51 C52 H52B 111.1
H52A C52 H52B 109.1
C54 C53 C52 111.0(12)
C54 C53 H53A 109.4
C52 C53 H53A 109.4
C54 C53 H53B 109.4
C52 C53 H53B 109.4
H53A C53 H53B 108.0
C53 C54 C55 107.9(14)
C53 C54 H54A 110.1
C55 C54 H54A 110.1
C53 C54 H54B 110.1
C55 C54 H54B 110.1
H54A C54 H54B 108.4
C54 C55 O51 103.7(11)
C54 C55 H55A 111.0
O51 C55 H55A 111.0
C54 C55 H55B 111.0
O51 C55 H55B 111.0
H55A C55 H55B 109.0
C62 O61 C65 109.3(7)
C62 O61 Mg2 124.7(6)
C65 O61 Mg2 125.6(6)
O61 C62 C63 104.4(8)
O61 C62 H62A 110.9
C63 C62 H62A 110.9
O61 C62 H62B 110.9
C63 C62 H62B 110.9
H62A C62 H62B 108.9
C62 C63 C64 101.8(9)
C62 C63 H63A 111.4
C64 C63 H63A 111.4
C62 C63 H63B 111.4
C64 C63 H63B 111.4
H63A C63 H63B 109.3
C65 C64 C63 104.2(8)
C65 C64 H64A 110.9
C63 C64 H64A 110.9
C65 C64 H64B 110.9
C63 C64 H64B 110.9
H64A C64 H64B 108.9
O61 C65 C64 106.1(8)
O61 C65 H65A 110.5
C64 C65 H65A 110.5
O61 C65 H65B 110.5
C64 C65 H65B 110.5
H65A C65 H65B 108.7
C72 O71 C75 109.1(8)
C72 O71 Mg2 123.5(5)
C75 O71 Mg2 127.4(6)
O71 C72 C73 104.7(8)
O71 C72 H72A 110.8
C73 C72 H72A 110.8
O71 C72 H72B 110.8
C73 C72 H72B 110.8
H72A C72 H72B 108.9
C72 C73 C74 99.1(11)
C72 C73 H73A 112.0
C74 C73 H73A 112.0
C72 C73 H73B 112.0
C74 C73 H73B 112.0
H73A C73 H73B 109.6
C75 C74 C73 102.4(10)
C75 C74 H74A 111.3
C73 C74 H74A 111.3
C75 C74 H74B 111.3
C73 C74 H74B 111.3
H74A C74 H74B 109.2
O71 C75 C74 106.7(9)
O71 C75 H75A 110.4
C74 C75 H75A 110.4
O71 C75 H75B 110.4
C74 C75 H75B 110.4
H75A C75 H75B 108.6
C85 O81 C82 105.8(9)
C85 O81 Mg2 129.3(7)
C82 O81 Mg2 124.1(7)
O81 C82 C83 101.1(10)
O81 C82 H82A 111.5
C83 C82 H82A 111.5
O81 C82 H82B 111.5
C83 C82 H82B 111.5
H82A C82 H82B 109.4
C84 C83 C82 105.3(11)
C84 C83 H83A 110.7
C82 C83 H83A 110.7
C84 C83 H83B 110.7
C82 C83 H83B 110.7
H83A C83 H83B 108.8
C83 C84 C85 106.8(11)
C83 C84 H84A 110.4
C85 C84 H84A 110.4
C83 C84 H84B 110.4
C85 C84 H84B 110.4
H84A C84 H84B 108.6
O81 C85 C84 103.1(9)
O81 C85 H85A 111.1
C84 C85 H85A 111.1
O81 C85 H85B 111.1
C84 C85 H85B 111.1
H85A C85 H85B 109.1

loop_
_geom_bond_atom_site_label_1
_geom_bond_atom_site_label_2
_geom_bond_distance
_geom_bond_publ_flag
Mg1 O31 2.099(8) y
Mg1 O41 2.105(9) y
Mg1 O21 2.105(8) y
Mg1 O11 2.106(8) y
Mg1 Br1 2.569(3) y
Mg1 Br2 2.592(3) y
O11 C15 1.488(13) ?
O11 C12 1.485(12) ?
C12 C13 1.495(18) ?
C12 H12A 0.9900 ?
C12 H12B 0.9900 ?
C13 C14 1.539(17) ?
C13 H13A 0.9900 ?
C13 H13B 0.9900 ?
C14 C15 1.485(15) ?
C14 H14A 0.9900 ?
C14 H14B 0.9900 ?
C15 H15A 0.9900 ?
C15 H15B 0.9900 ?
O21 C22 1.427(14) ?
O21 C25 1.467(13) ?
C22 C23 1.58(2) ?
C22 H22A 0.9900 ?
C22 H22B 0.9900 ?
C23 C24 1.51(2) ?
C23 H23A 0.9900 ?
C23 H23B 0.9900 ?
C24 C25 1.37(2) ?
C24 H24A 0.9900 ?
C24 H24B 0.9900 ?
C25 H25A 0.9900 ?
C25 H25B 0.9900 ?
O31 C32 1.448(15) ?
O31 C35 1.455(12) ?
C32 C33 1.468(19) ?
C32 H32A 0.9900 ?
C32 H32B 0.9900 ?
C33 C34 1.532(17) ?
C33 H33A 0.9900 ?
C33 H33B 0.9900 ?
C34 C35 1.561(17) ?
C34 H34A 0.9900 ?
C34 H34B 0.9900 ?
C35 H35A 0.9900 ?
C35 H35B 0.9900 ?
O41 C42 1.458(15) ?
O41 C45 1.486(14) ?
C42 C43 1.43(2) ?
C42 H42A 0.9900 ?
C42 H42B 0.9900 ?
C43 C44 1.53(2) ?
C43 H43A 0.9900 ?
C43 H43B 0.9900 ?
C44 C45 1.43(2) ?
C44 H44A 0.9900 ?
C44 H44B 0.9900 ?
C45 H45A 0.9900 ?
C45 H45B 0.9900 ?
Mg2 O51 2.087(9) y
Mg2 O71 2.096(8) y
Mg2 O81 2.128(8) y
Mg2 O61 2.138(8) y
Mg2 Br4 2.562(4) y
Mg2 Br3 2.605(4) y
O51 C52 1.518(14) ?
O51 C55 1.479(15) ?
C52 C53 1.45(2) ?
C52 H52A 0.9900 ?
C52 H52B 0.9900 ?
C53 C54 1.41(2) ?
C53 H53A 0.9900 ?
C53 H53B 0.9900 ?
C54 C55 1.47(2) ?
C54 H54A 0.9900 ?
C54 H54B 0.9900 ?
C55 H55A 0.9900 ?
C55 H55B 0.9900 ?
O61 C62 1.452(13) ?
O61 C65 1.495(11) ?
C62 C63 1.541(16) ?
C62 H62A 0.9900 ?
C62 H62B 0.9900 ?
C63 C64 1.545(15) ?
C63 H63A 0.9900 ?
C63 H63B 0.9900 ?
C64 C65 1.505(16) ?
C64 H64A 0.9900 ?
C64 H64B 0.9900 ?
C65 H65A 0.9900 ?
C65 H65B 0.9900 ?
O71 C72 1.438(13) ?
O71 C75 1.471(12) ?
C72 C73 1.551(17) ?
C72 H72A 0.9900 ?
C72 H72B 0.9900 ?
C73 C74 1.57(2) ?
C73 H73A 0.9900 ?
C73 H73B 0.9900 ?
C74 C75 1.488(18) ?
C74 H74A 0.9900 ?
C74 H74B 0.9900 ?
C75 H75A 0.9900 ?
C75 H75B 0.9900 ?
O81 C85 1.476(13) ?
O81 C82 1.480(15) ?
C82 C83 1.57(2) ?
C82 H82A 0.9900 ?
C82 H82B 0.9900 ?
C83 C84 1.50(2) ?
C83 H83A 0.9900 ?
C83 H83B 0.9900 ?
C84 C85 1.532(17) ?
C84 H84A 0.9900 ?
C84 H84B 0.9900 ?
C85 H85A 0.9900 ?
C85 H85B 0.9900 ?

loop_
_geom_torsion_atom_site_label_1
_geom_torsion_atom_site_label_2
_geom_torsion_atom_site_label_3
_geom_torsion_atom_site_label_4
_geom_torsion
O41 Mg1 O11 C15 -124.6(8)
O21 Mg1 O11 C15 57.4(8)
Br1 Mg1 O11 C15 -36.2(8)
Br2 Mg1 O11 C15 147.1(8)
O41 Mg1 O11 C12 57.3(9)
O21 Mg1 O11 C12 -120.7(9)
Br1 Mg1 O11 C12 145.6(8)
Br2 Mg1 O11 C12 -31.1(9)
C15 O11 C12 C13 10.9(13)
Mg1 O11 C12 C13 -170.7(8)
O11 C12 C13 C14 -28.1(13)
C12 C13 C14 C15 34.9(13)
C12 O11 C15 C14 11.1(12)
Mg1 O11 C15 C14 -167.3(7)
C13 C14 C15 O11 -27.6(12)
O31 Mg1 O21 C22 52.9(9)
O11 Mg1 O21 C22 -126.4(9)
Br1 Mg1 O21 C22 -37.5(9)
Br2 Mg1 O21 C22 141.3(9)
O31 Mg1 O21 C25 -130.9(10)
O11 Mg1 O21 C25 49.8(10)
Br1 Mg1 O21 C25 138.6(9)
Br2 Mg1 O21 C25 -42.5(10)
C25 O21 C22 C23 28.9(13)
Mg1 O21 C22 C23 -154.2(8)
O21 C22 C23 C24 -10.5(14)
C22 C23 C24 C25 -13.2(16)
C23 C24 C25 O21 31.9(16)
C22 O21 C25 C24 -39.0(14)
Mg1 O21 C25 C24 144.2(10)
O41 Mg1 O31 C32 -132.2(10)
O21 Mg1 O31 C32 45.9(10)
Br1 Mg1 O31 C32 139.4(10)
Br2 Mg1 O31 C32 -44.0(10)
O41 Mg1 O31 C35 47.7(9)
O21 Mg1 O31 C35 -134.3(9)
Br1 Mg1 O31 C35 -40.8(9)
Br2 Mg1 O31 C35 135.8(9)
C35 O31 C32 C33 -39.6(14)
Mg1 O31 C32 C33 140.2(10)
O31 C32 C33 C34 33.6(15)
C32 C33 C34 C35 -16.5(16)
C32 O31 C35 C34 28.2(13)
Mg1 O31 C35 C34 -151.7(8)
C33 C34 C35 O31 -6.5(15)
O31 Mg1 O41 C42 49.4(13)
O11 Mg1 O41 C42 -131.2(13)
Br1 Mg1 O41 C42 139.8(13)
Br2 Mg1 O41 C42 -38.9(13)
O31 Mg1 O41 C45 -136.0(10)
O11 Mg1 O41 C45 43.5(10)
Br1 Mg1 O41 C45 -45.5(10)
Br2 Mg1 O41 C45 135.7(10)
C45 O41 C42 C43 -13(2)
Mg1 O41 C42 C43 162.2(11)
O41 C42 C43 C44 -1(2)
C42 C43 C44 C45 15(2)
C43 C44 C45 O41 -22.8(17)
C42 O41 C45 C44 22.1(17)
Mg1 O41 C45 C44 -153.4(10)
O81 Mg2 O51 C52 -129.7(9)
O61 Mg2 O51 C52 48.4(10)
Br4 Mg2 O51 C52 139.7(9)
Br3 Mg2 O51 C52 -40.6(9)
O81 Mg2 O51 C55 64.1(10)
O61 Mg2 O51 C55 -117.9(10)
Br4 Mg2 O51 C55 -26.5(10)
Br3 Mg2 O51 C55 153.2(10)
C55 O51 C52 C53 -22.4(14)
Mg2 O51 C52 C53 169.3(8)
O51 C52 C53 C54 7.6(19)
C52 C53 C54 C55 10(2)
C53 C54 C55 O51 -24(2)
C52 O51 C55 C54 28.4(16)
Mg2 O51 C55 C54 -162.9(12)
O51 Mg2 O61 C62 -130.1(8)
O71 Mg2 O61 C62 48.8(8)
Br4 Mg2 O61 C62 138.0(8)
Br3 Mg2 O61 C62 -40.4(8)
O51 Mg2 O61 C65 57.6(8)
O71 Mg2 O61 C65 -123.5(8)
Br4 Mg2 O61 C65 -34.4(8)
Br3 Mg2 O61 C65 147.2(8)
C65 O61 C62 C63 23.8(11)
Mg2 O61 C62 C63 -149.6(7)
O61 C62 C63 C64 -36.1(11)
C62 C63 C64 C65 35.2(11)
C62 O61 C65 C64 -1.2(12)
Mg2 O61 C65 C64 172.1(7)
C63 C64 C65 O61 -21.7(12)
O81 Mg2 O71 C72 -129.7(8)
O61 Mg2 O71 C72 52.3(8)
Br4 Mg2 O71 C72 -39.0(8)
Br3 Mg2 O71 C72 141.3(8)
O81 Mg2 O71 C75 54.1(9)
O61 Mg2 O71 C75 -124.0(9)
Br4 Mg2 O71 C75 144.7(9)
Br3 Mg2 O71 C75 -35.0(9)
C75 O71 C72 C73 22.4(13)
Mg2 O71 C72 C73 -154.5(9)
O71 C72 C73 C74 -38.5(13)
C72 C73 C74 C75 40.5(13)
C72 O71 C75 C74 4.5(14)
Mg2 O71 C75 C74 -178.8(8)
C73 C74 C75 O71 -28.9(14)
O51 Mg2 O81 C85 -129.2(10)
O71 Mg2 O81 C85 51.8(10)
Br4 Mg2 O81 C85 -37.3(10)
Br3 Mg2 O81 C85 141.1(9)
O51 Mg2 O81 C82 38.9(9)
O71 Mg2 O81 C82 -140.0(9)
Br4 Mg2 O81 C82 130.8(9)
Br3 Mg2 O81 C82 -50.8(9)
C85 O81 C82 C83 -42.3(13)
Mg2 O81 C82 C83 147.2(9)
O81 C82 C83 C84 28.6(15)
C82 C83 C84 C85 -5.4(16)
C82 O81 C85 C84 39.5(13)
Mg2 O81 C85 C84 -150.7(8)
C83 C84 C85 O81 -19.9(15)
